data_1520300
loop_
_publ_author_name
'Meehan, Eileen'
'Li, Ruoshi'
'Zeller, Matthias'
'Br\"uckner, Christian'

_publ_section_title
;
 Octaethyl-1,3-oxazinochlorin: A \b-Octaethylchlorin Analogue Made by
 Pyrrole Expansion.
;
_journal_issue 9
_journal_name_full 'Organic letters'
_journal_page_first 2210
_journal_page_last 2213
_journal_paper_doi 10.1021/acs.orglett.5b00800
_journal_volume 17
_journal_year 2015
_chemical_formula_sum 'C36 H46 N4 O2'
_chemical_formula_weight 566.77
_chemical_name_systematic
;
 ?
;
_space_group_crystal_system triclinic
_space_group_IT_number 2
_space_group_name_Hall '-P 1'
_space_group_name_H-M_alt 'P -1'
_symmetry_space_group_name_Hall '-P 1'
_symmetry_space_group_name_H-M 'P -1'
_atom_sites_solution_hydrogens geom
_atom_sites_solution_primary direct
_atom_sites_solution_secondary difmap
_audit_creation_method SHELXL-2013
_cell_angle_alpha 105.153(2)
_cell_angle_beta 91.858(3)
_cell_angle_gamma 102.309(2)
_cell_formula_units_Z 2
_cell_length_a 7.1052(3)
_cell_length_b 14.1156(6)
_cell_length_c 16.3735(8)
_cell_measurement_reflns_used 5905
_cell_measurement_temperature 100(2)
_cell_measurement_theta_max 66.7030
_cell_measurement_theta_min 2.8083
_cell_volume 1541.85(12)
_computing_cell_refinement 'SAINT V8.34A (Bruker, 2014)'
_computing_data_collection 'Apex2 v2014.1-0 (Bruker, 2014)'
_computing_data_reduction 'SAINT V8.34A (Bruker, 2014)'
_computing_structure_refinement
;  
SHELXL-2013 (Sheldrick, 2013), 
SHELXLE Rev645 (H\"ubschle et al., 2011)
;
_computing_structure_solution 'SHELXS-97 (Sheldrick, 2008)'
_diffrn_ambient_temperature 100(2)
_diffrn_measured_fraction_theta_full 0.954
_diffrn_measured_fraction_theta_max 0.965
_diffrn_measurement_device_type 'Bruker AXS Prospector CCD diffractometer'
_diffrn_measurement_method 'omega and phi scans'
_diffrn_radiation_monochromator 'laterally graded multilayer (Goebel) mirror'
_diffrn_radiation_type CuK\a
_diffrn_radiation_wavelength 1.54178
_diffrn_reflns_av_R_equivalents 0.0434
_diffrn_reflns_av_unetI/netI 0.0477
_diffrn_reflns_laue_measured_fraction_full 0.954
_diffrn_reflns_laue_measured_fraction_max 0.965
_diffrn_reflns_limit_h_max 8
_diffrn_reflns_limit_h_min -8
_diffrn_reflns_limit_k_max 16
_diffrn_reflns_limit_k_min -16
_diffrn_reflns_limit_l_max 19
_diffrn_reflns_limit_l_min -19
_diffrn_reflns_number 13428
_diffrn_reflns_point_group_measured_fraction_full 0.954
_diffrn_reflns_point_group_measured_fraction_max 0.965
_diffrn_reflns_theta_full 67.679
_diffrn_reflns_theta_max 67.127
_diffrn_reflns_theta_min 3.333
_diffrn_source 'I-mu-S microsource X-ray tube'
_exptl_absorpt_coefficient_mu 0.592
_exptl_absorpt_correction_T_max 0.7529
_exptl_absorpt_correction_T_min 0.5327
_exptl_absorpt_correction_type multi-scan
_exptl_absorpt_process_details 'Apex2 v2014.1-0 (Bruker, 2014)'
_exptl_crystal_colour green
_exptl_crystal_density_diffrn 1.221
_exptl_crystal_description plate
_exptl_crystal_F_000 612
_exptl_crystal_size_max 0.370
_exptl_crystal_size_mid 0.180
_exptl_crystal_size_min 0.070
_refine_diff_density_max 0.498
_refine_diff_density_min -0.251
_refine_diff_density_rms 0.048
_refine_ls_extinction_method none
_refine_ls_goodness_of_fit_ref 1.042
_refine_ls_hydrogen_treatment constr
_refine_ls_matrix_type full
_refine_ls_number_parameters 619
_refine_ls_number_reflns 5339
_refine_ls_number_restraints 489
_refine_ls_restrained_S_all 1.012
_refine_ls_R_factor_all 0.0721
_refine_ls_R_factor_gt 0.0576
_refine_ls_shift/su_max 0.000
_refine_ls_shift/su_mean 0.000
_refine_ls_structure_factor_coef Fsqd
_refine_ls_weighting_details 'w=1/[\s^2^(Fo^2^)+(0.0843P)^2^+0.8231P] where P=(Fo^2^+2Fc^2^)/3'
_refine_ls_weighting_scheme calc
_refine_ls_wR_factor_gt 0.1555
_refine_ls_wR_factor_ref 0.1717
_reflns_Friedel_coverage 0.000
_reflns_number_gt 4217
_reflns_number_total 5339
_reflns_threshold_expression 'I > 2\s(I)'
_cod_data_source_file ol5b00800_si_002.cif
_cod_data_source_block Prosp14mz010_0m
_cod_database_code 1520300
_shelx_space_group_comment
;
The symmetry employed for this shelxl refinement is uniquely defined
by the following loop, which should always be used as a source of
symmetry information in preference to the above space-group names.
They are only intended as comments.
;
_shelx_estimated_absorpt_t_min 0.811
_shelx_estimated_absorpt_t_max 0.960
_shelxl_version_number 2013-4

loop_
_space_group_symop_operation_xyz
'x, y, z'
'-x, -y, -z'

loop_
_atom_site_label
_atom_site_type_symbol
_atom_site_fract_x
_atom_site_fract_y
_atom_site_fract_z
_atom_site_U_iso_or_equiv
_atom_site_adp_type
_atom_site_occupancy
_atom_site_site_symmetry_order
_atom_site_calc_flag
_atom_site_refinement_flags_posn
_atom_site_refinement_flags_adp
_atom_site_refinement_flags_occupancy
_atom_site_disorder_assembly
_atom_site_disorder_group
C1 C 0.5394(3) 0.19689(14) 0.33483(13) 0.0331(5) Uani 1 1 d . U . . .
C4 C 0.7894(3) 0.11697(14) 0.29964(13) 0.0306(4) Uani 1 1 d . U . . .
C5 C 0.9434(3) 0.10160(14) 0.25361(13) 0.0319(5) Uani 1 1 d . U . . .
H5 H 0.9997 0.0496 0.2630 0.038 Uiso 1 1 calc R U . A 1
C15 C 0.7434(3) 0.55532(14) 0.24838(13) 0.0315(4) Uani 1 1 d . U . . .
H15 H 0.7357 0.6237 0.2585 0.038 Uiso 0.576(5) 1 calc R U P B 1
H15B H 0.7118 0.6152 0.2418 0.038 Uiso 0.424(5) 1 calc R U P B 2
C16 C 0.6169(3) 0.49786(14) 0.28762(13) 0.0284(4) Uani 1 1 d . . . . .
C17 C 0.4445(3) 0.51884(15) 0.32487(14) 0.0347(5) Uani 1 1 d . . . . .
C18 C 0.3559(3) 0.43663(16) 0.34990(14) 0.0369(5) Uani 1 1 d . . . . .
C19 C 0.4744(3) 0.36402(15) 0.33115(13) 0.0321(4) Uani 1 1 d . . . . .
C20 C 0.4356(3) 0.27175(15) 0.34860(14) 0.0363(5) Uani 1 1 d . . . . .
H20 H 0.3189 0.2570 0.3742 0.044 Uiso 1 1 calc R U . . .
C25 C 1.2632(3) 0.02800(16) 0.14538(18) 0.0464(6) Uani 1 1 d . U . . .
H25A H 1.3997 0.0392 0.1320 0.056 Uiso 1 1 calc R U . B 1
H25B H 1.2570 0.0150 0.2019 0.056 Uiso 1 1 calc R U . B 1
C26 C 1.1375(4) -0.06092(17) 0.0776(2) 0.0583(7) Uani 1 1 d . . . . .
H26A H 1.1475 -0.0476 0.0219 0.088 Uiso 1 1 calc R U . . .
H26B H 1.0024 -0.0698 0.0909 0.088 Uiso 1 1 calc R U . . .
H26C H 1.1818 -0.1223 0.0765 0.088 Uiso 1 1 calc R U . . .
C33 C 0.3809(3) 0.61481(18) 0.33162(18) 0.0480(6) Uani 1 1 d . . . . .
H33A H 0.2411 0.6034 0.3396 0.058 Uiso 1 1 calc R U . . .
H33B H 0.3986 0.6333 0.2776 0.058 Uiso 1 1 calc R U . . .
C34 C 0.4911(4) 0.70251(18) 0.4045(2) 0.0615(8) Uani 1 1 d . . . . .
H34A H 0.6303 0.7118 0.3990 0.092 Uiso 1 1 calc R U . . .
H34B H 0.4630 0.6879 0.4588 0.092 Uiso 1 1 calc R U . . .
H34C H 0.4508 0.7642 0.4027 0.092 Uiso 1 1 calc R U . . .
C35 C 0.1714(3) 0.42148(18) 0.39210(16) 0.0447(6) Uani 1 1 d . . . . .
H35A H 0.1002 0.3502 0.3703 0.054 Uiso 1 1 calc R U . . .
H35B H 0.0892 0.4639 0.3768 0.054 Uiso 1 1 calc R U . . .
C36 C 0.2062(3) 0.4479(2) 0.48829(17) 0.0510(6) Uani 1 1 d . . . . .
H36A H 0.2922 0.4083 0.5038 0.077 Uiso 1 1 calc R U . . .
H36B H 0.0825 0.4325 0.5124 0.077 Uiso 1 1 calc R U . . .
H36C H 0.2663 0.5199 0.5107 0.077 Uiso 1 1 calc R U . . .
C6 C 1.0340(17) 0.1504(9) 0.1939(8) 0.024(2) Uani 0.576(5) 1 d D U P B 1
C7 C 1.1821(14) 0.1200(6) 0.1448(6) 0.032(2) Uani 0.576(5) 1 d D U P B 1
C8 C 1.2465(8) 0.1895(4) 0.1000(3) 0.0332(12) Uani 0.576(5) 1 d D U P B 1
C27 C 1.3977(8) 0.1867(3) 0.0376(4) 0.0415(12) Uani 0.576(5) 1 d D U P B 1
H27A H 1.3702 0.2230 -0.0039 0.050 Uiso 0.576(5) 1 calc R U P B 1
H27B H 1.3917 0.1158 0.0060 0.050 Uiso 0.576(5) 1 calc R U P B 1
C28 C 1.5985(9) 0.2347(4) 0.0822(3) 0.0682(17) Uani 0.576(5) 1 d D U P B 1
H28A H 1.6942 0.2292 0.0405 0.102 Uiso 0.576(5) 1 calc R U P B 1
H28B H 1.6246 0.1999 0.1245 0.102 Uiso 0.576(5) 1 calc R U P B 1
H28C H 1.6069 0.3060 0.1107 0.102 Uiso 0.576(5) 1 calc R U P B 1
C9 C 1.1435(9) 0.2671(4) 0.1246(4) 0.0315(14) Uani 0.576(5) 1 d D U P B 1
N2 N 1.0180(16) 0.2404(8) 0.1806(7) 0.028(2) Uani 0.576(5) 1 d D U P B 1
H2 H 0.9375 0.2763 0.2049 0.034 Uiso 0.576(5) 1 calc R U P B 1
C10 C 1.1678(8) 0.3571(3) 0.1015(3) 0.0320(11) Uani 0.576(5) 1 d D U P B 1
H10 H 1.2596 0.3664 0.0617 0.038 Uiso 0.576(5) 1 calc R U P B 1
C11 C 1.0738(8) 0.4345(3) 0.1296(3) 0.0284(11) Uani 0.576(5) 1 d D U P B 1
C12 C 1.1139(7) 0.5283(3) 0.1038(3) 0.0301(10) Uani 0.576(5) 1 d D U P B 1
C13 C 0.9967(8) 0.5841(4) 0.1457(3) 0.0287(11) Uani 0.576(5) 1 d D U P B 1
C14 C 0.8835(11) 0.5251(6) 0.1949(5) 0.0249(18) Uani 0.576(5) 1 d D U P B 1
N3 N 0.9341(12) 0.4353(7) 0.1853(5) 0.0257(18) Uani 0.576(5) 1 d D U P B 1
C29 C 1.2601(8) 0.5552(3) 0.0450(4) 0.0402(11) Uani 0.576(5) 1 d D U P B 1
H29A H 1.2112 0.5970 0.0130 0.048 Uiso 0.576(5) 1 calc R U P B 1
H29B H 1.2727 0.4924 0.0034 0.048 Uiso 0.576(5) 1 calc R U P B 1
C30 C 1.4595(7) 0.6120(4) 0.0884(3) 0.0477(12) Uani 0.576(5) 1 d D U P B 1
H30A H 1.5458 0.6267 0.0456 0.071 Uiso 0.576(5) 1 calc R U P B 1
H30B H 1.5115 0.5706 0.1189 0.071 Uiso 0.576(5) 1 calc R U P B 1
H30C H 1.4498 0.6753 0.1287 0.071 Uiso 0.576(5) 1 calc R U P B 1
C31 C 0.9813(10) 0.6879(4) 0.1433(4) 0.0366(14) Uani 0.576(5) 1 d D U P B 1
H31A H 0.8433 0.6907 0.1400 0.044 Uiso 0.576(5) 1 calc R U P B 1
H31B H 1.0359 0.7023 0.0918 0.044 Uiso 0.576(5) 1 calc R U P B 1
C32 C 1.0899(9) 0.7687(5) 0.2226(5) 0.0396(13) Uani 0.576(5) 1 d D U P B 1
H32A H 1.2266 0.7661 0.2259 0.059 Uiso 0.576(5) 1 calc R U P B 1
H32B H 1.0331 0.7560 0.2735 0.059 Uiso 0.576(5) 1 calc R U P B 1
H32C H 1.0792 0.8355 0.2188 0.059 Uiso 0.576(5) 1 calc R U P B 1
C6B C 1.066(2) 0.1588(12) 0.2106(10) 0.020(3) Uani 0.424(5) 1 d D U P B 2
C7B C 1.2204(17) 0.1306(9) 0.1643(8) 0.025(2) Uani 0.424(5) 1 d D U P B 2
C8B C 1.3016(9) 0.2080(5) 0.1304(4) 0.0255(14) Uani 0.424(5) 1 d D U P B 2
C27B C 1.4724(9) 0.2135(4) 0.0778(4) 0.0288(13) Uani 0.424(5) 1 d D U P B 2
H27C H 1.5667 0.1808 0.0988 0.035 Uiso 0.424(5) 1 calc R U P B 2
H27D H 1.5367 0.2852 0.0858 0.035 Uiso 0.424(5) 1 calc R U P B 2
C28B C 1.4172(8) 0.1627(5) -0.0174(4) 0.0474(16) Uani 0.424(5) 1 d D U P B 2
H28D H 1.3143 0.1899 -0.0376 0.071 Uiso 0.424(5) 1 calc R U P B 2
H28E H 1.3714 0.0898 -0.0267 0.071 Uiso 0.424(5) 1 calc R U P B 2
H28F H 1.5307 0.1761 -0.0487 0.071 Uiso 0.424(5) 1 calc R U P B 2
C9B C 1.1918(10) 0.2834(5) 0.1526(4) 0.0220(15) Uani 0.424(5) 1 d D U P B 2
N2B N 1.046(2) 0.2485(11) 0.1991(10) 0.024(3) Uani 0.424(5) 1 d D U P B 2
H2B H 0.9541 0.2795 0.2182 0.029 Uiso 0.424(5) 1 calc R U P B 2
C10B C 1.2278(9) 0.3768(4) 0.1352(4) 0.0246(13) Uani 0.424(5) 1 d D U P B 2
H10B H 1.3334 0.3905 0.1027 0.030 Uiso 0.424(5) 1 calc R U P B 2
C11B C 1.1275(8) 0.4517(4) 0.1599(4) 0.0198(13) Uani 0.424(5) 1 d D U P B 2
C12B C 1.1776(8) 0.5495(4) 0.1421(4) 0.0258(12) Uani 0.424(5) 1 d D U P B 2
C13B C 1.0463(9) 0.6007(5) 0.1773(4) 0.0252(14) Uani 0.424(5) 1 d D U P B 2
C14B C 0.9176(14) 0.5334(8) 0.2167(7) 0.021(2) Uani 0.424(5) 1 d D U P B 2
N3B N 0.9694(15) 0.4436(9) 0.2057(7) 0.022(2) Uani 0.424(5) 1 d D U P B 2
C29B C 1.3424(9) 0.5837(4) 0.0926(5) 0.0372(14) Uani 0.424(5) 1 d D U P B 2
H29C H 1.3969 0.6570 0.1163 0.045 Uiso 0.424(5) 1 calc R U P B 2
H29D H 1.4462 0.5480 0.0974 0.045 Uiso 0.424(5) 1 calc R U P B 2
C30B C 1.2701(9) 0.5617(6) 0.0005(5) 0.0532(18) Uani 0.424(5) 1 d D U P B 2
H30D H 1.3769 0.5847 -0.0312 0.080 Uiso 0.424(5) 1 calc R U P B 2
H30E H 1.1673 0.5971 -0.0040 0.080 Uiso 0.424(5) 1 calc R U P B 2
H30F H 1.2189 0.4889 -0.0231 0.080 Uiso 0.424(5) 1 calc R U P B 2
C31B C 1.0345(11) 0.7069(6) 0.1778(6) 0.0325(18) Uani 0.424(5) 1 d D U P B 2
H31C H 0.8988 0.7075 0.1627 0.039 Uiso 0.424(5) 1 calc R U P B 2
H31D H 1.1138 0.7280 0.1342 0.039 Uiso 0.424(5) 1 calc R U P B 2
C32B C 1.1064(14) 0.7825(6) 0.2653(6) 0.045(2) Uani 0.424(5) 1 d D U P B 2
H32D H 1.2391 0.7802 0.2813 0.067 Uiso 0.424(5) 1 calc R U P B 2
H32E H 1.0221 0.7646 0.3078 0.067 Uiso 0.424(5) 1 calc R U P B 2
H32F H 1.1037 0.8506 0.2624 0.067 Uiso 0.424(5) 1 calc R U P B 2
O1 O 0.4170(10) 0.1149(6) 0.3553(6) 0.0372(13) Uani 0.645(6) 1 d D U P C 1
C2 C 0.4958(9) 0.0380(5) 0.3639(6) 0.0314(13) Uani 0.645(6) 1 d D U P C 1
O2 O 0.3867(8) -0.0340(5) 0.3755(5) 0.0468(13) Uani 0.645(6) 1 d D U P C 1
C3 C 0.7126(9) 0.0556(5) 0.3624(4) 0.0318(13) Uani 0.645(6) 1 d D U P C 1
C21 C 0.7898(5) 0.1173(3) 0.4557(2) 0.0375(10) Uani 0.645(6) 1 d D U P C 1
H21A H 0.7418 0.1800 0.4693 0.045 Uiso 0.645(6) 1 calc R U P C 1
H21B H 0.7347 0.0775 0.4944 0.045 Uiso 0.645(6) 1 calc R U P C 1
C22 C 1.0071(6) 0.1451(3) 0.4734(3) 0.0489(12) Uani 0.645(6) 1 d D U P C 1
H22A H 1.0563 0.0836 0.4624 0.073 Uiso 0.645(6) 1 calc R U P C 1
H22B H 1.0426 0.1839 0.5329 0.073 Uiso 0.645(6) 1 calc R U P C 1
H22C H 1.0636 0.1859 0.4363 0.073 Uiso 0.645(6) 1 calc R U P C 1
C23 C 0.7640(7) -0.0477(4) 0.3424(3) 0.0342(10) Uani 0.645(6) 1 d D U P C 1
H23A H 0.9066 -0.0374 0.3453 0.041 Uiso 0.645(6) 1 calc R U P C 1
H23B H 0.7183 -0.0809 0.3867 0.041 Uiso 0.645(6) 1 calc R U P C 1
C24 C 0.6783(7) -0.1179(4) 0.2559(4) 0.0398(11) Uani 0.645(6) 1 d D U P C 1
H24A H 0.7341 -0.0894 0.2112 0.060 Uiso 0.645(6) 1 calc R U P C 1
H24B H 0.5377 -0.1256 0.2510 0.060 Uiso 0.645(6) 1 calc R U P C 1
H24C H 0.7080 -0.1840 0.2498 0.060 Uiso 0.645(6) 1 calc R U P C 1
O1B O 0.4641(19) 0.1155(12) 0.3725(11) 0.042(3) Uani 0.355(6) 1 d D U P C 2
C2B C 0.5468(18) 0.0385(12) 0.3760(12) 0.047(3) Uani 0.355(6) 1 d D U P C 2
O2B O 0.4459(17) -0.0287(11) 0.3991(10) 0.063(3) Uani 0.355(6) 1 d D U P C 2
C3B C 0.7474(17) 0.0383(9) 0.3503(8) 0.039(3) Uani 0.355(6) 1 d D U P C 2
C21B C 0.8825(12) 0.0741(7) 0.4333(5) 0.059(2) Uani 0.355(6) 1 d D U P C 2
H21C H 0.8387 0.0278 0.4686 0.070 Uiso 0.355(6) 1 calc R U P C 2
H21D H 1.0141 0.0676 0.4187 0.070 Uiso 0.355(6) 1 calc R U P C 2
C22B C 0.8961(13) 0.1815(8) 0.4871(5) 0.067(3) Uani 0.355(6) 1 d D U P C 2
H22D H 0.9423 0.2287 0.4538 0.100 Uiso 0.355(6) 1 calc R U P C 2
H22E H 0.9866 0.1962 0.5377 0.100 Uiso 0.355(6) 1 calc R U P C 2
H22F H 0.7680 0.1886 0.5046 0.100 Uiso 0.355(6) 1 calc R U P C 2
C23B C 0.7406(18) -0.0715(8) 0.3026(9) 0.058(3) Uani 0.355(6) 1 d D U P C 2
H23C H 0.8754 -0.0786 0.2962 0.070 Uiso 0.355(6) 1 calc R U P C 2
H23D H 0.6844 -0.1146 0.3388 0.070 Uiso 0.355(6) 1 calc R U P C 2
C24B C 0.6288(17) -0.1132(7) 0.2156(8) 0.067(3) Uani 0.355(6) 1 d D U P C 2
H24D H 0.6869 -0.0744 0.1775 0.100 Uiso 0.355(6) 1 calc R U P C 2
H24E H 0.4940 -0.1081 0.2205 0.100 Uiso 0.355(6) 1 calc R U P C 2
H24F H 0.6331 -0.1841 0.1927 0.100 Uiso 0.355(6) 1 calc R U P C 2
N1 N 0.7034(2) 0.19460(11) 0.30021(10) 0.0289(4) Uani 1 1 d . . . . .
N4 N 0.6292(2) 0.40399(12) 0.29369(10) 0.0283(4) Uani 1 1 d . . . . .
H4 H 0.7230 0.3741 0.2760 0.034 Uiso 1 1 calc R U . . .

loop_
_atom_site_aniso_label
_atom_site_aniso_U_11
_atom_site_aniso_U_22
_atom_site_aniso_U_33
_atom_site_aniso_U_23
_atom_site_aniso_U_13
_atom_site_aniso_U_12
C1 0.0384(11) 0.0268(9) 0.0363(11) 0.0119(8) 0.0151(9) 0.0063(8)
C4 0.0358(10) 0.0255(9) 0.0348(11) 0.0146(8) 0.0054(8) 0.0079(8)
C5 0.0371(10) 0.0246(9) 0.0425(11) 0.0168(8) 0.0064(9) 0.0154(8)
C15 0.0324(10) 0.0279(9) 0.0434(12) 0.0154(8) 0.0107(9) 0.0184(8)
C16 0.0267(9) 0.0296(9) 0.0357(11) 0.0119(8) 0.0066(8) 0.0168(7)
C17 0.0299(10) 0.0381(11) 0.0440(12) 0.0144(9) 0.0104(9) 0.0199(8)
C18 0.0284(10) 0.0430(12) 0.0453(13) 0.0133(9) 0.0119(9) 0.0184(9)
C19 0.0293(10) 0.0336(10) 0.0363(11) 0.0098(8) 0.0109(8) 0.0119(8)
C20 0.0362(11) 0.0342(11) 0.0420(12) 0.0121(9) 0.0206(9) 0.0109(8)
C25 0.0447(12) 0.0324(11) 0.0773(17) 0.0250(11) 0.0243(12) 0.0266(9)
C26 0.0674(17) 0.0325(12) 0.086(2) 0.0186(12) 0.0232(15) 0.0288(11)
C33 0.0398(12) 0.0517(13) 0.0733(17) 0.0315(12) 0.0252(11) 0.0346(10)
C34 0.0783(18) 0.0393(13) 0.084(2) 0.0219(13) 0.0324(16) 0.0396(13)
C35 0.0336(11) 0.0527(13) 0.0578(15) 0.0212(11) 0.0208(10) 0.0218(10)
C36 0.0432(13) 0.0688(16) 0.0579(16) 0.0280(13) 0.0235(11) 0.0330(12)
C6 0.024(4) 0.022(3) 0.030(5) 0.009(3) -0.006(4) 0.011(3)
C7 0.036(4) 0.021(2) 0.039(4) 0.007(2) -0.003(3) 0.012(2)
C8 0.046(3) 0.023(2) 0.034(3) 0.006(2) 0.007(2) 0.015(2)
C27 0.052(3) 0.026(2) 0.047(3) 0.007(2) 0.010(2) 0.0140(19)
C28 0.059(3) 0.068(3) 0.055(3) -0.005(2) 0.025(2) -0.010(3)
C9 0.050(4) 0.026(2) 0.024(3) 0.007(2) 0.008(2) 0.020(2)
N2 0.041(4) 0.022(2) 0.031(5) 0.011(3) 0.007(3) 0.019(2)
C10 0.051(3) 0.026(2) 0.028(3) 0.0116(18) 0.016(2) 0.022(2)
C11 0.041(3) 0.023(2) 0.026(3) 0.0089(18) 0.004(2) 0.0148(19)
C12 0.047(2) 0.0256(19) 0.025(2) 0.0131(17) 0.0085(18) 0.0164(17)
C13 0.045(3) 0.022(2) 0.025(3) 0.0107(18) 0.003(2) 0.0145(18)
C14 0.031(3) 0.024(2) 0.025(4) 0.010(2) -0.002(3) 0.015(2)
N3 0.034(3) 0.026(2) 0.026(3) 0.014(2) 0.007(3) 0.017(2)
C29 0.070(3) 0.034(2) 0.029(2) 0.018(2) 0.020(2) 0.026(2)
C30 0.048(3) 0.067(3) 0.043(2) 0.029(2) 0.031(2) 0.024(2)
C31 0.052(3) 0.025(2) 0.041(3) 0.015(2) 0.009(2) 0.017(2)
C32 0.041(3) 0.023(3) 0.060(4) 0.014(3) 0.010(3) 0.016(2)
C6B 0.020(4) 0.021(3) 0.022(5) 0.006(3) -0.005(4) 0.009(3)
C7B 0.018(4) 0.027(3) 0.036(6) 0.011(4) 0.004(4) 0.016(3)
C8B 0.022(3) 0.025(3) 0.032(3) 0.005(2) 0.003(2) 0.015(2)
C27B 0.018(3) 0.031(3) 0.043(3) 0.008(2) 0.007(2) 0.018(2)
C28B 0.050(3) 0.064(4) 0.033(3) 0.006(3) 0.020(3) 0.031(3)
C9B 0.025(3) 0.025(3) 0.021(4) 0.006(3) 0.007(3) 0.015(2)
N2B 0.027(3) 0.028(3) 0.025(6) 0.012(4) 0.013(4) 0.015(3)
C10B 0.022(3) 0.030(3) 0.029(3) 0.013(2) 0.010(2) 0.015(2)
C11B 0.016(3) 0.023(2) 0.025(3) 0.011(2) 0.004(2) 0.0104(19)
C12B 0.024(2) 0.028(2) 0.035(3) 0.018(2) 0.009(2) 0.0137(19)
C13B 0.029(3) 0.023(3) 0.029(4) 0.012(3) 0.007(3) 0.012(2)
C14B 0.019(3) 0.029(3) 0.022(5) 0.014(3) 0.002(4) 0.012(2)
N3B 0.023(3) 0.024(3) 0.029(5) 0.014(3) 0.005(3) 0.015(2)
C29B 0.035(3) 0.033(3) 0.055(4) 0.022(3) 0.016(3) 0.018(2)
C30B 0.047(3) 0.069(4) 0.055(4) 0.029(3) 0.019(3) 0.022(3)
C31B 0.036(4) 0.026(3) 0.048(5) 0.021(4) 0.017(3) 0.020(3)
C32B 0.049(4) 0.028(3) 0.061(5) 0.011(4) 0.012(4) 0.018(3)
O1 0.035(3) 0.0346(17) 0.053(3) 0.0216(16) 0.019(2) 0.0173(17)
C2 0.037(2) 0.028(2) 0.038(3) 0.0162(17) 0.018(2) 0.0148(19)
O2 0.046(3) 0.0362(16) 0.070(4) 0.0262(19) 0.030(2) 0.0149(18)
C3 0.035(3) 0.030(2) 0.040(2) 0.0193(16) 0.0143(18) 0.0143(18)
C21 0.037(2) 0.046(2) 0.0375(19) 0.0214(16) 0.0127(16) 0.0151(17)
C22 0.047(2) 0.060(2) 0.045(2) 0.0227(18) 0.0059(18) 0.012(2)
C23 0.0351(19) 0.028(2) 0.049(3) 0.0200(19) 0.0124(19) 0.0152(16)
C24 0.037(2) 0.027(2) 0.058(3) 0.011(2) 0.017(2) 0.0141(17)
O1B 0.043(6) 0.036(4) 0.062(7) 0.028(4) 0.032(5) 0.020(4)
C2B 0.054(6) 0.041(5) 0.057(7) 0.024(4) 0.020(5) 0.022(4)
O2B 0.069(7) 0.047(4) 0.093(10) 0.041(5) 0.045(6) 0.022(5)
C3B 0.039(5) 0.038(5) 0.054(5) 0.030(3) 0.017(3) 0.018(3)
C21B 0.044(4) 0.089(5) 0.063(4) 0.053(4) 0.017(3) 0.019(4)
C22B 0.040(5) 0.113(6) 0.054(5) 0.036(4) 0.004(4) 0.016(5)
C23B 0.071(6) 0.031(5) 0.084(8) 0.027(4) 0.027(6) 0.018(4)
C24B 0.068(6) 0.033(4) 0.092(7) 0.001(5) 0.024(5) 0.013(4)
N1 0.0317(8) 0.0260(8) 0.0329(9) 0.0114(7) 0.0080(7) 0.0104(6)
N4 0.0265(8) 0.0299(8) 0.0357(9) 0.0135(7) 0.0123(7) 0.0151(6)

loop_
_atom_type_symbol
_atom_type_description
_atom_type_scat_dispersion_real
_atom_type_scat_dispersion_imag
_atom_type_scat_source
C C 0.0181 0.0091 'International Tables Vol C Tables 4.2.6.8 and 6.1.1.4'
H H 0.0000 0.0000 'International Tables Vol C Tables 4.2.6.8 and 6.1.1.4'
N N 0.0311 0.0180 'International Tables Vol C Tables 4.2.6.8 and 6.1.1.4'
O O 0.0492 0.0322 'International Tables Vol C Tables 4.2.6.8 and 6.1.1.4'

loop_
_geom_angle_atom_site_label_1
_geom_angle_atom_site_label_2
_geom_angle_atom_site_label_3
_geom_angle
N1 C1 C20 129.10(18)
N1 C1 O1 125.5(4)
C20 C1 O1 104.8(3)
N1 C1 O1B 116.4(6)
C20 C1 O1B 114.1(6)
N1 C4 C5 122.22(17)
N1 C4 C3B 129.0(4)
C5 C4 C3B 108.7(4)
N1 C4 C3 114.1(3)
C5 C4 C3 123.3(3)
C4 C5 C6B 133.9(6)
C4 C5 C6 131.1(5)
C4 C5 H5 114.4
C6 C5 H5 114.4
C16 C15 C14 127.8(4)
C16 C15 C14B 125.8(4)
C16 C15 H15 116.1
C14 C15 H15 116.1
C16 C15 H15B 117.1
C14B C15 H15B 117.1
C15 C16 N4 124.48(17)
C15 C16 C17 128.25(18)
N4 C16 C17 107.18(17)
C18 C17 C16 107.66(17)
C18 C17 C33 128.64(19)
C16 C17 C33 123.69(19)
C17 C18 C19 107.89(18)
C17 C18 C35 128.15(19)
C19 C18 C35 123.95(19)
N4 C19 C20 127.32(18)
N4 C19 C18 107.26(17)
C20 C19 C18 125.42(19)
C19 C20 C1 130.56(19)
C19 C20 H20 114.7
C1 C20 H20 114.7
C7B C25 C26 120.9(5)
C26 C25 C7 106.4(4)
C26 C25 H25A 110.5
C7 C25 H25A 110.5
C26 C25 H25B 110.5
C7 C25 H25B 110.5
H25A C25 H25B 108.6
C25 C26 H26A 109.5
C25 C26 H26B 109.5
H26A C26 H26B 109.5
C25 C26 H26C 109.5
H26A C26 H26C 109.5
H26B C26 H26C 109.5
C17 C33 C34 113.4(2)
C17 C33 H33A 108.9
C34 C33 H33A 108.9
C17 C33 H33B 108.9
C34 C33 H33B 108.9
H33A C33 H33B 107.7
C33 C34 H34A 109.5
C33 C34 H34B 109.5
H34A C34 H34B 109.5
C33 C34 H34C 109.5
H34A C34 H34C 109.5
H34B C34 H34C 109.5
C18 C35 C36 112.70(19)
C18 C35 H35A 109.1
C36 C35 H35A 109.1
C18 C35 H35B 109.1
C36 C35 H35B 109.1
H35A C35 H35B 107.8
C35 C36 H36A 109.5
C35 C36 H36B 109.5
H36A C36 H36B 109.5
C35 C36 H36C 109.5
H36A C36 H36C 109.5
H36B C36 H36C 109.5
N2 C6 C7 106.1(7)
N2 C6 C5 128.6(8)
C7 C6 C5 124.8(8)
C8 C7 C6 108.9(6)
C8 C7 C25 126.1(7)
C6 C7 C25 124.9(7)
C7 C8 C9 106.9(5)
C7 C8 C27 127.8(5)
C9 C8 C27 125.3(4)
C8 C27 C28 111.3(5)
C8 C27 H27A 109.4
C28 C27 H27A 109.4
C8 C27 H27B 109.4
C28 C27 H27B 109.4
H27A C27 H27B 108.0
C27 C28 H28A 109.5
C27 C28 H28B 109.5
H28A C28 H28B 109.5
C27 C28 H28C 109.5
H28A C28 H28C 109.5
H28B C28 H28C 109.5
N2 C9 C10 124.5(6)
N2 C9 C8 107.0(5)
C10 C9 C8 128.4(5)
C9 N2 C6 111.1(7)
C9 N2 H2 124.5
C6 N2 H2 124.5
C11 C10 C9 127.7(5)
C11 C10 H10 116.1
C9 C10 H10 116.1
N3 C11 C10 125.5(5)
N3 C11 C12 110.6(5)
C10 C11 C12 123.8(4)
C13 C12 C11 105.6(4)
C13 C12 C29 128.4(4)
C11 C12 C29 125.9(4)
C12 C13 C14 107.2(4)
C12 C13 C31 127.8(5)
C14 C13 C31 125.0(5)
N3 C14 C15 123.0(6)
N3 C14 C13 111.0(6)
C15 C14 C13 126.0(6)
C14 N3 C11 105.5(6)
C12 C29 C30 114.8(5)
C12 C29 H29A 108.6
C30 C29 H29A 108.6
C12 C29 H29B 108.6
C30 C29 H29B 108.6
H29A C29 H29B 107.6
C29 C30 H30A 109.5
C29 C30 H30B 109.5
H30A C30 H30B 109.5
C29 C30 H30C 109.5
H30A C30 H30C 109.5
H30B C30 H30C 109.5
C13 C31 C32 111.3(4)
C13 C31 H31A 109.4
C32 C31 H31A 109.4
C13 C31 H31B 109.4
C32 C31 H31B 109.4
H31A C31 H31B 108.0
C31 C32 H32A 109.5
C31 C32 H32B 109.5
H32A C32 H32B 109.5
C31 C32 H32C 109.5
H32A C32 H32C 109.5
H32B C32 H32C 109.5
N2B C6B C5 125.1(11)
N2B C6B C7B 107.8(9)
C5 C6B C7B 126.8(11)
C8B C7B C6B 108.0(8)
C8B C7B C25 126.8(8)
C6B C7B C25 124.5(9)
C7B C8B C9B 107.4(6)
C7B C8B C27B 127.4(6)
C9B C8B C27B 125.2(6)
C8B C27B C28B 113.5(6)
C8B C27B H27C 108.9
C28B C27B H27C 108.9
C8B C27B H27D 108.9
C28B C27B H27D 108.9
H27C C27B H27D 107.7
C27B C28B H28D 109.5
C27B C28B H28E 109.5
H28D C28B H28E 109.5
C27B C28B H28F 109.5
H28D C28B H28F 109.5
H28E C28B H28F 109.5
N2B C9B C10B 125.6(8)
N2B C9B C8B 107.1(7)
C10B C9B C8B 127.2(6)
C6B N2B C9B 109.4(9)
C6B N2B H2B 125.3
C9B N2B H2B 125.3
C11B C10B C9B 127.4(6)
C11B C10B H10B 116.3
C9B C10B H10B 116.3
N3B C11B C10B 123.9(6)
N3B C11B C12B 111.6(6)
C10B C11B C12B 124.5(5)
C13B C12B C11B 106.1(5)
C13B C12B C29B 128.1(5)
C11B C12B C29B 125.8(4)
C12B C13B C14B 106.1(6)
C12B C13B C31B 127.5(6)
C14B C13B C31B 126.3(6)
N3B C14B C15 125.5(8)
N3B C14B C13B 111.6(8)
C15 C14B C13B 122.0(7)
C14B N3B C11B 104.5(8)
C30B C29B C12B 109.7(6)
C30B C29B H29C 109.7
C12B C29B H29C 109.7
C30B C29B H29D 109.7
C12B C29B H29D 109.7
H29C C29B H29D 108.2
C29B C30B H30D 109.5
C29B C30B H30E 109.5
H30D C30B H30E 109.5
C29B C30B H30F 109.5
H30D C30B H30F 109.5
H30E C30B H30F 109.5
C13B C31B C32B 111.7(6)
C13B C31B H31C 109.3
C32B C31B H31C 109.3
C13B C31B H31D 109.3
C32B C31B H31D 109.3
H31C C31B H31D 107.9
C31B C32B H32D 109.5
C31B C32B H32E 109.5
H32D C32B H32E 109.5
C31B C32B H32F 109.5
H32D C32B H32F 109.5
H32E C32B H32F 109.5
C2 O1 C1 117.6(6)
O2 C2 O1 116.5(6)
O2 C2 C3 127.6(5)
O1 C2 C3 115.8(5)
C2 C3 C23 107.5(5)
C2 C3 C4 112.4(5)
C23 C3 C4 112.9(4)
C2 C3 C21 103.2(5)
C23 C3 C21 110.1(5)
C4 C3 C21 110.3(4)
C22 C21 C3 114.9(4)
C22 C21 H21A 108.5
C3 C21 H21A 108.5
C22 C21 H21B 108.5
C3 C21 H21B 108.5
H21A C21 H21B 107.5
C21 C22 H22A 109.5
C21 C22 H22B 109.5
H22A C22 H22B 109.5
C21 C22 H22C 109.5
H22A C22 H22C 109.5
H22B C22 H22C 109.5
C24 C23 C3 114.3(4)
C24 C23 H23A 108.7
C3 C23 H23A 108.7
C24 C23 H23B 108.7
C3 C23 H23B 108.7
H23A C23 H23B 107.6
C23 C24 H24A 109.5
C23 C24 H24B 109.5
H24A C24 H24B 109.5
C23 C24 H24C 109.5
H24A C24 H24C 109.5
H24B C24 H24C 109.5
C2B O1B C1 126.5(12)
O2B C2B O1B 115.2(12)
O2B C2B C3B 124.2(12)
O1B C2B C3B 120.6(11)
C2B C3B C23B 105.1(10)
C2B C3B C4 105.0(8)
C23B C3B C4 117.3(9)
C2B C3B C21B 106.3(10)
C23B C3B C21B 112.1(9)
C4 C3B C21B 110.0(8)
C22B C21B C3B 116.6(7)
C22B C21B H21C 108.2
C3B C21B H21C 108.2
C22B C21B H21D 108.2
C3B C21B H21D 108.2
H21C C21B H21D 107.3
C21B C22B H22D 109.5
C21B C22B H22E 109.5
H22D C22B H22E 109.5
C21B C22B H22F 109.5
H22D C22B H22F 109.5
H22E C22B H22F 109.5
C24B C23B C3B 117.6(8)
C24B C23B H23C 107.9
C3B C23B H23C 107.9
C24B C23B H23D 107.9
C3B C23B H23D 107.9
H23C C23B H23D 107.2
C23B C24B H24D 109.5
C23B C24B H24E 109.5
H24D C24B H24E 109.5
C23B C24B H24F 109.5
H24D C24B H24F 109.5
H24E C24B H24F 109.5
C1 N1 C4 119.37(17)
C19 N4 C16 109.99(15)
C19 N4 H4 125.0
C16 N4 H4 125.0

loop_
_geom_bond_atom_site_label_1
_geom_bond_atom_site_label_2
_geom_bond_distance
C1 N1 1.316(3)
C1 C20 1.389(3)
C1 O1 1.414(8)
C1 O1B 1.455(14)
C4 N1 1.362(2)
C4 C5 1.372(3)
C4 C3B 1.538(14)
C4 C3 1.550(7)
C5 C6B 1.394(12)
C5 C6 1.431(9)
C5 H5 0.9500
C15 C16 1.370(3)
C15 C14 1.408(8)
C15 C14B 1.420(10)
C15 H15 0.9500
C15 H15B 0.9500
C16 N4 1.375(2)
C16 C17 1.438(3)
C17 C18 1.365(3)
C17 C33 1.496(3)
C18 C19 1.440(3)
C18 C35 1.503(3)
C19 N4 1.365(3)
C19 C20 1.379(3)
C20 H20 0.9500
C25 C7B 1.498(11)
C25 C26 1.528(4)
C25 C7 1.531(9)
C25 H25A 0.9900
C25 H25B 0.9900
C26 H26A 0.9800
C26 H26B 0.9800
C26 H26C 0.9800
C33 C34 1.525(4)
C33 H33A 0.9900
C33 H33B 0.9900
C34 H34A 0.9800
C34 H34B 0.9800
C34 H34C 0.9800
C35 C36 1.520(4)
C35 H35A 0.9900
C35 H35B 0.9900
C36 H36A 0.9800
C36 H36B 0.9800
C36 H36C 0.9800
C6 N2 1.371(8)
C6 C7 1.417(8)
C7 C8 1.383(7)
C8 C9 1.424(6)
C8 C27 1.506(7)
C27 C28 1.514(7)
C27 H27A 0.9900
C27 H27B 0.9900
C28 H28A 0.9800
C28 H28B 0.9800
C28 H28C 0.9800
C9 N2 1.366(8)
C9 C10 1.397(6)
N2 H2 0.8800
C10 C11 1.384(6)
C10 H10 0.9500
C11 N3 1.370(7)
C11 C12 1.468(5)
C12 C13 1.349(6)
C12 C29 1.495(6)
C13 C14 1.448(7)
C13 C31 1.504(6)
C14 N3 1.361(7)
C29 C30 1.519(7)
C29 H29A 0.9900
C29 H29B 0.9900
C30 H30A 0.9800
C30 H30B 0.9800
C30 H30C 0.9800
C31 C32 1.538(7)
C31 H31A 0.9900
C31 H31B 0.9900
C32 H32A 0.9800
C32 H32B 0.9800
C32 H32C 0.9800
C6B N2B 1.365(11)
C6B C7B 1.422(10)
C7B C8B 1.379(9)
C8B C9B 1.429(7)
C8B C27B 1.511(7)
C27B C28B 1.534(8)
C27B H27C 0.9900
C27B H27D 0.9900
C28B H28D 0.9800
C28B H28E 0.9800
C28B H28F 0.9800
C9B N2B 1.389(9)
C9B C10B 1.394(7)
N2B H2B 0.8800
C10B C11B 1.380(7)
C10B H10B 0.9500
C11B N3B 1.372(9)
C11B C12B 1.459(7)
C12B C13B 1.353(7)
C12B C29B 1.511(7)
C13B C14B 1.463(9)
C13B C31B 1.517(8)
C14B N3B 1.364(10)
C29B C30B 1.506(9)
C29B H29C 0.9900
C29B H29D 0.9900
C30B H30D 0.9800
C30B H30E 0.9800
C30B H30F 0.9800
C31B C32B 1.540(9)
C31B H31C 0.9900
C31B H31D 0.9900
C32B H32D 0.9800
C32B H32E 0.9800
C32B H32F 0.9800
O1 C2 1.358(6)
C2 O2 1.201(6)
C2 C3 1.510(6)
C3 C23 1.534(6)
C3 C21 1.562(6)
C21 C22 1.508(6)
C21 H21A 0.9900
C21 H21B 0.9900
C22 H22A 0.9800
C22 H22B 0.9800
C22 H22C 0.9800
C23 C24 1.520(6)
C23 H23A 0.9900
C23 H23B 0.9900
C24 H24A 0.9800
C24 H24B 0.9800
C24 H24C 0.9800
O1B C2B 1.353(11)
C2B O2B 1.214(12)
C2B C3B 1.499(12)
C3B C23B 1.533(12)
C3B C21B 1.540(12)
C21B C22B 1.522(12)
C21B H21C 0.9900
C21B H21D 0.9900
C22B H22D 0.9800
C22B H22E 0.9800
C22B H22F 0.9800
C23B C24B 1.515(13)
C23B H23C 0.9900
C23B H23D 0.9900
C24B H24D 0.9800
C24B H24E 0.9800
C24B H24F 0.9800
N4 H4 0.8800

loop_
_geom_torsion_atom_site_label_1
_geom_torsion_atom_site_label_2
_geom_torsion_atom_site_label_3
_geom_torsion_atom_site_label_4
_geom_torsion
N1 C4 C5 C6B 11.2(11)
C3B C4 C5 C6B -165.5(11)
C3 C4 C5 C6B -162.0(11)
N1 C4 C5 C6 -6.4(8)
C3B C4 C5 C6 176.9(9)
C3 C4 C5 C6 -179.6(8)
C14 C15 C16 N4 12.6(5)
C14B C15 C16 N4 -7.6(6)
C14 C15 C16 C17 -163.4(5)
C14B C15 C16 C17 176.4(6)
C15 C16 C17 C18 174.9(2)
N4 C16 C17 C18 -1.6(2)
C15 C16 C17 C33 -4.3(4)
N4 C16 C17 C33 179.2(2)
C16 C17 C18 C19 1.7(2)
C33 C17 C18 C19 -179.2(2)
C16 C17 C18 C35 -180.0(2)
C33 C17 C18 C35 -0.9(4)
C17 C18 C19 N4 -1.2(2)
C35 C18 C19 N4 -179.6(2)
C17 C18 C19 C20 178.7(2)
C35 C18 C19 C20 0.3(4)
N4 C19 C20 C1 1.0(4)
C18 C19 C20 C1 -178.9(2)
N1 C1 C20 C19 -0.7(4)
O1 C1 C20 C19 -172.6(4)
O1B C1 C20 C19 172.1(7)
C18 C17 C33 C34 102.4(3)
C16 C17 C33 C34 -78.6(3)
C17 C18 C35 C36 -95.3(3)
C19 C18 C35 C36 82.7(3)
C4 C5 C6 N2 15.9(18)
C6B C5 C6 N2 -92(5)
C4 C5 C6 C7 -173.7(8)
C6B C5 C6 C7 78(4)
N2 C6 C7 C8 -2.6(13)
C5 C6 C7 C8 -174.8(9)
N2 C6 C7 C25 174.5(9)
C5 C6 C7 C25 2.4(18)
C7B C25 C7 C8 93(3)
C26 C25 C7 C8 -94.4(8)
C7B C25 C7 C6 -84(3)
C26 C25 C7 C6 88.9(10)
C6 C7 C8 C9 2.7(10)
C25 C7 C8 C9 -174.3(7)
C6 C7 C8 C27 -177.9(8)
C25 C7 C8 C27 5.0(12)
C7 C8 C27 C28 -86.9(8)
C9 C8 C27 C28 92.3(6)
C7 C8 C9 N2 -1.8(9)
C27 C8 C9 N2 178.8(8)
C7 C8 C9 C10 175.0(6)
C27 C8 C9 C10 -4.4(9)
C10 C9 N2 C6 -176.8(8)
C8 C9 N2 C6 0.2(12)
C7 C6 N2 C9 1.4(14)
C5 C6 N2 C9 173.2(11)
N2 C9 C10 C11 0.2(11)
C8 C9 C10 C11 -176.1(5)
C9 C10 C11 N3 -1.4(9)
C9 C10 C11 C12 177.8(5)
N3 C11 C12 C13 0.4(6)
C10 C11 C12 C13 -178.9(4)
N3 C11 C12 C29 178.7(6)
C10 C11 C12 C29 -0.5(8)
C11 C12 C13 C14 -1.2(6)
C29 C12 C13 C14 -179.5(6)
C11 C12 C13 C31 179.0(5)
C29 C12 C13 C31 0.7(9)
C16 C15 C14 N3 -11.1(10)
C14B C15 C14 N3 78(2)
C16 C15 C14 C13 171.2(5)
C14B C15 C14 C13 -99(3)
C12 C13 C14 N3 1.7(8)
C31 C13 C14 N3 -178.5(6)
C12 C13 C14 C15 179.6(6)
C31 C13 C14 C15 -0.6(10)
C15 C14 N3 C11 -179.4(6)
C13 C14 N3 C11 -1.4(9)
C10 C11 N3 C14 179.9(6)
C12 C11 N3 C14 0.6(8)
C13 C12 C29 C30 87.1(6)
C11 C12 C29 C30 -90.8(5)
C12 C13 C31 C32 -101.4(6)
C14 C13 C31 C32 78.9(7)
C4 C5 C6B N2B -6(2)
C6 C5 C6B N2B 78(4)
C4 C5 C6B C7B -179.2(10)
C6 C5 C6B C7B -95(5)
N2B C6B C7B C8B 4.5(17)
C5 C6B C7B C8B 178.8(13)
N2B C6B C7B C25 -166.8(12)
C5 C6B C7B C25 8(2)
C26 C25 C7B C8B -94.7(11)
C7 C25 C7B C8B -87(3)
C26 C25 C7B C6B 74.9(14)
C7 C25 C7B C6B 83(3)
C6B C7B C8B C9B -2.4(13)
C25 C7B C8B C9B 168.6(9)
C6B C7B C8B C27B 178.6(10)
C25 C7B C8B C27B -10.4(16)
C7B C8B C27B C28B 85.9(9)
C9B C8B C27B C28B -92.9(7)
C7B C8B C9B N2B -0.5(11)
C27B C8B C9B N2B 178.5(9)
C7B C8B C9B C10B 176.7(8)
C27B C8B C9B C10B -4.3(10)
C5 C6B N2B C9B -179.2(13)
C7B C6B N2B C9B -4.8(19)
C10B C9B N2B C6B -173.9(11)
C8B C9B N2B C6B 3.3(16)
N2B C9B C10B C11B -0.2(13)
C8B C9B C10B C11B -176.8(6)
C9B C10B C11B N3B -1.2(11)
C9B C10B C11B C12B 177.6(6)
N3B C11B C12B C13B -0.5(8)
C10B C11B C12B C13B -179.4(6)
N3B C11B C12B C29B -179.5(8)
C10B C11B C12B C29B 1.5(10)
C11B C12B C13B C14B 0.2(7)
C29B C12B C13B C14B 179.2(7)
C11B C12B C13B C31B 179.3(6)
C29B C12B C13B C31B -1.6(11)
C16 C15 C14B N3B 12.9(13)
C14 C15 C14B N3B -90(3)
C16 C15 C14B C13B -178.5(5)
C14 C15 C14B C13B 79(2)
C12B C13B C14B N3B 0.1(10)
C31B C13B C14B N3B -179.1(8)
C12B C13B C14B C15 -169.9(8)
C31B C13B C14B C15 11.0(13)
C15 C14B N3B C11B 169.2(8)
C13B C14B N3B C11B -0.3(11)
C10B C11B N3B C14B 179.4(7)
C12B C11B N3B C14B 0.5(10)
C13B C12B C29B C30B -85.4(8)
C11B C12B C29B C30B 93.5(7)
C12B C13B C31B C32B -104.6(8)
C14B C13B C31B C32B 74.3(9)
N1 C1 O1 C2 20.5(10)
C20 C1 O1 C2 -167.2(7)
O1B C1 O1 C2 -42(3)
C1 O1 C2 O2 -175.0(8)
C1 O1 C2 C3 8.1(11)
O2 C2 C3 C23 22.5(11)
O1 C2 C3 C23 -161.0(7)
O2 C2 C3 C4 147.3(8)
O1 C2 C3 C4 -36.2(8)
O2 C2 C3 C21 -93.9(10)
O1 C2 C3 C21 82.6(8)
N1 C4 C3 C2 40.9(5)
C5 C4 C3 C2 -145.4(4)
C3B C4 C3 C2 -133(2)
N1 C4 C3 C23 162.7(3)
C5 C4 C3 C23 -23.6(5)
C3B C4 C3 C23 -11(2)
N1 C4 C3 C21 -73.7(4)
C5 C4 C3 C21 100.0(4)
C3B C4 C3 C21 113(2)
C2 C3 C21 C22 179.4(4)
C23 C3 C21 C22 64.8(6)
C4 C3 C21 C22 -60.4(5)
C2 C3 C23 C24 62.5(6)
C4 C3 C23 C24 -62.0(5)
C21 C3 C23 C24 174.3(4)
N1 C1 O1B C2B 0.6(18)
C20 C1 O1B C2B -173.2(13)
O1 C1 O1B C2B 127(5)
C1 O1B C2B O2B -169.7(15)
C1 O1B C2B C3B 9(2)
O2B C2B C3B C23B 38(2)
O1B C2B C3B C23B -140.8(15)
O2B C2B C3B C4 161.9(16)
O1B C2B C3B C4 -16.4(18)
O2B C2B C3B C21B -81.4(19)
O1B C2B C3B C21B 100.2(16)
N1 C4 C3B C2B 20.7(11)
C5 C4 C3B C2B -162.8(8)
C3 C4 C3B C2B 28.5(19)
N1 C4 C3B C23B 136.9(8)
C5 C4 C3B C23B -46.6(10)
C3 C4 C3B C23B 145(3)
N1 C4 C3B C21B -93.4(8)
C5 C4 C3B C21B 83.1(7)
C3 C4 C3B C21B -86(2)
C2B C3B C21B C22B -64.1(11)
C23B C3B C21B C22B -178.4(9)
C4 C3B C21B C22B 49.2(10)
C2B C3B C23B C24B 70.8(13)
C4 C3B C23B C24B -45.4(13)
C21B C3B C23B C24B -174.1(9)
C20 C1 N1 C4 174.2(2)
O1 C1 N1 C4 -15.4(5)
O1B C1 N1 C4 1.5(8)
C5 C4 N1 C1 169.81(19)
C3B C4 N1 C1 -14.2(6)
C3 C4 N1 C1 -16.4(3)
C20 C19 N4 C16 -179.7(2)
C18 C19 N4 C16 0.2(2)
C15 C16 N4 C19 -175.79(19)
C17 C16 N4 C19 0.9(2)
